data_4114993
loop_
_publ_author_name
'Yann Bretonni\`ere'
'Marinella Mazzanti'
'Jacques P\'ecaut'
'Marilyn M. Olmstead'

_publ_section_title
;
 Cation-Controlled Self-Assembly of a Hexameric Europium Wheel
;
_journal_name_full 'Journal of the American Chemical Society'
_journal_page_first 9012
_journal_page_last 9013
_journal_paper_doi 10.1021/ja012177e
_journal_volume 124
_journal_year 2002
_chemical_formula_moiety 'Eu, 6 (C32 H20 Eu N6 O4), 9 (C F3 O3 S), 10 (C2 H3 N)'
_chemical_formula_sum 'C221 H150 Eu7 F27 N46 O51 S9'
_chemical_formula_weight 6131.13
_chemical_name_systematic
;
 ?
;
_space_group_IT_number 176
_symmetry_cell_setting hexagonal
_symmetry_space_group_name_Hall '-P 6c'
_symmetry_space_group_name_H-M 'P 63/m'
_atom_sites_solution_hydrogens geom
_atom_sites_solution_primary direct
_atom_sites_solution_secondary difmap
_audit_creation_method SHELXL-97
_cell_angle_alpha 90.00
_cell_angle_beta 90.00
_cell_angle_gamma 120.00
_cell_formula_units_Z 2
_cell_length_a 22.9958(7)
_cell_length_b 22.9958(7)
_cell_length_c 31.3192(17)
_cell_measurement_temperature 223(2)
_cell_volume 14342.9(10)
_computing_cell_refinement 'SMART (Bruker)'
_computing_data_collection 'SMART (Bruker)'
_computing_data_reduction 'SAINT (Bruker)'
_computing_molecular_graphics 'SHELXTL 5.1 (Sheldrick, 1994)'
_computing_publication_material 'SHELXL-97 (Sheldrick, 1997)'
_computing_structure_refinement 'SHELXL-97 (Sheldrick, 1997)'
_computing_structure_solution 'SHELXS-97 (Sheldrick, 1990)'
_diffrn_ambient_temperature 223(2)
_diffrn_measured_fraction_theta_full 0.994
_diffrn_measured_fraction_theta_max 0.994
_diffrn_measurement_device_type 'Bruker SMART'
_diffrn_measurement_method '\p and \w'
_diffrn_radiation_monochromator graphite
_diffrn_radiation_source 'fine-focus sealed tube'
_diffrn_radiation_type MoK\a
_diffrn_radiation_wavelength 0.71073
_diffrn_reflns_av_R_equivalents 0.090
_diffrn_reflns_av_sigmaI/netI 0.110
_diffrn_reflns_limit_h_max 25
_diffrn_reflns_limit_h_min -25
_diffrn_reflns_limit_k_max 29
_diffrn_reflns_limit_k_min -29
_diffrn_reflns_limit_l_max 40
_diffrn_reflns_limit_l_min -40
_diffrn_reflns_number 51321
_diffrn_reflns_theta_full 27.48
_diffrn_reflns_theta_max 27.48
_diffrn_reflns_theta_min 1.89
_exptl_absorpt_coefficient_mu 1.662
_exptl_absorpt_correction_T_max 0.759
_exptl_absorpt_correction_T_min 0.674
_exptl_absorpt_correction_type multi-scan
_exptl_absorpt_process_details 'SADABS (Sheldrick, 2000)'
_exptl_crystal_colour colorless
_exptl_crystal_density_diffrn 1.420
_exptl_crystal_description block
_exptl_crystal_F_000 6068
_exptl_crystal_size_max 0.20
_exptl_crystal_size_mid 0.20
_exptl_crystal_size_min 0.20
_refine_diff_density_max 1.329
_refine_diff_density_min -1.766
_refine_diff_density_rms 0.170
_refine_ls_extinction_method none
_refine_ls_goodness_of_fit_ref 1.005
_refine_ls_hydrogen_treatment constr
_refine_ls_matrix_type full
_refine_ls_number_parameters 535
_refine_ls_number_reflns 11116
_refine_ls_number_restraints 30
_refine_ls_restrained_S_all 1.007
_refine_ls_R_factor_all 0.1466
_refine_ls_R_factor_gt 0.0607
_refine_ls_shift/su_max 0.004
_refine_ls_shift/su_mean 0.000
_refine_ls_structure_factor_coef Fsqd
_refine_ls_weighting_details 'calc w=1/[\s^2^(Fo^2^)+(0.1235P)^2^] where P=(Fo^2^+2Fc^2^)/3'
_refine_ls_weighting_scheme calc
_refine_ls_wR_factor_gt 0.1934
_refine_ls_wR_factor_ref 0.2288
_reflns_number_gt 5390
_reflns_number_total 11116
_reflns_threshold_expression I>2\s(I)
_cod_data_source_file ja012177e_2.cif
_cod_data_source_block 2
_cod_database_code 4114993

loop_
_symmetry_equiv_pos_as_xyz
'x, y, z'
'-y, x-y, z'
'-x+y, -x, z'
'-x, -y, z+1/2'
'y, -x+y, z+1/2'
'x-y, x, z+1/2'
'-x, -y, -z'
'y, -x+y, -z'
'x-y, x, -z'
'x, y, -z-1/2'
'-y, x-y, -z-1/2'
'-x+y, -x, -z-1/2'

loop_
_atom_site_label
_atom_site_type_symbol
_atom_site_fract_x
_atom_site_fract_y
_atom_site_fract_z
_atom_site_U_iso_or_equiv
_atom_site_adp_type
_atom_site_occupancy
_atom_site_symmetry_multiplicity
_atom_site_calc_flag
_atom_site_refinement_flags
_atom_site_disorder_assembly
_atom_site_disorder_group
Eu1 Eu 0.02829(2) 0.28399(2) 0.514603(14) 0.03176(16) Uani 1 1 d . . .
Eu2 Eu 0.0000 0.0000 0.5000 0.0387(3) Uani 1 6 d S . .
O1 O 0.0031(3) 0.0815(3) 0.5426(2) 0.0548(18) Uani 1 1 d . . .
O2 O 0.0165(3) 0.1736(3) 0.5097(2) 0.0454(16) Uani 1 1 d . . .
O3 O 0.2022(3) 0.2792(3) 0.45584(19) 0.0421(15) Uani 1 1 d . . .
O4 O 0.1378(3) 0.3025(3) 0.4977(2) 0.0403(14) Uani 1 1 d . . .
N1 N 0.0563(3) 0.2429(3) 0.5822(2) 0.0362(17) Uani 1 1 d . . .
N2 N 0.1015(3) 0.3719(3) 0.5710(2) 0.0357(17) Uani 1 1 d . . .
N3 N 0.0942(4) 0.4083(4) 0.4889(2) 0.0387(18) Uani 1 1 d . . .
N4 N -0.0475(4) 0.3342(4) 0.5397(3) 0.0449(19) Uani 1 1 d . . .
N5 N -0.0569(3) 0.2835(3) 0.4597(2) 0.0378(17) Uani 1 1 d . . .
N6 N 0.0458(3) 0.2663(3) 0.4379(2) 0.0346(17) Uani 1 1 d . . .
C1 C 0.0408(4) 0.1790(4) 0.5839(3) 0.040(2) Uani 1 1 d . . .
C2 C 0.0459(5) 0.1493(5) 0.6204(4) 0.060(3) Uani 1 1 d . . .
H2 H 0.0346 0.1040 0.6204 0.072 Uiso 1 1 calc R . .
C3 C 0.0682(6) 0.1878(6) 0.6573(4) 0.076(4) Uani 1 1 d . . .
H3 H 0.0724 0.1688 0.6830 0.091 Uiso 1 1 calc R . .
C4 C 0.0842(5) 0.2545(5) 0.6559(3) 0.060(3) Uani 1 1 d . . .
H4 H 0.0988 0.2811 0.6807 0.072 Uiso 1 1 calc R . .
C5 C 0.0786(4) 0.2811(4) 0.6183(3) 0.046(2) Uani 1 1 d . . .
C6 C 0.1008(4) 0.3534(4) 0.6119(3) 0.043(2) Uani 1 1 d . . .
C7 C 0.1211(5) 0.3978(5) 0.6455(3) 0.057(3) Uani 1 1 d . . .
H7 H 0.1183 0.3833 0.6739 0.069 Uiso 1 1 calc R . .
C8 C 0.1458(5) 0.4650(6) 0.6356(4) 0.065(3) Uani 1 1 d . . .
H8 H 0.1591 0.4967 0.6577 0.078 Uiso 1 1 calc R . .
C9 C 0.1511(5) 0.4852(5) 0.5955(3) 0.055(3) Uani 1 1 d . . .
H9 H 0.1698 0.5311 0.5892 0.066 Uiso 1 1 calc R . .
C10 C 0.1283(4) 0.4374(4) 0.5622(3) 0.039(2) Uani 1 1 d . . .
C11 C 0.1346(4) 0.4562(4) 0.5166(3) 0.041(2) Uani 1 1 d . . .
C12 C 0.1817(5) 0.5210(5) 0.5037(4) 0.057(3) Uani 1 1 d . . .
H12 H 0.2091 0.5534 0.5239 0.069 Uiso 1 1 calc R . .
C13 C 0.1874(5) 0.5369(5) 0.4609(4) 0.064(3) Uani 1 1 d . . .
H13 H 0.2194 0.5800 0.4515 0.077 Uiso 1 1 calc R . .
C14 C 0.1461(5) 0.4889(5) 0.4325(4) 0.060(3) Uani 1 1 d . . .
H14 H 0.1489 0.4987 0.4032 0.072 Uiso 1 1 calc R . .
C15 C 0.0993(5) 0.4248(5) 0.4477(3) 0.050(2) Uani 1 1 d . . .
H15 H 0.0705 0.3922 0.4280 0.060 Uiso 1 1 calc R . .
C16 C -0.0458(5) 0.3537(5) 0.5799(4) 0.062(3) Uani 1 1 d . . .
H16 H -0.0074 0.3657 0.5965 0.075 Uiso 1 1 calc R . .
C17 C -0.1006(7) 0.3570(6) 0.5984(4) 0.080(4) Uani 1 1 d . . .
H17 H -0.0976 0.3728 0.6264 0.096 Uiso 1 1 calc R . .
C18 C -0.1560(7) 0.3373(8) 0.5755(5) 0.095(5) Uani 1 1 d . . .
H18 H -0.1934 0.3373 0.5876 0.114 Uiso 1 1 calc R . .
C19 C -0.1583(6) 0.3170(6) 0.5343(4) 0.073(3) Uani 1 1 d . . .
H19 H -0.1974 0.3026 0.5178 0.088 Uiso 1 1 calc R . .
C20 C -0.1028(5) 0.3179(4) 0.5169(3) 0.046(2) Uani 1 1 d . . .
C21 C -0.1045(4) 0.2973(4) 0.4720(3) 0.043(2) Uani 1 1 d . . .
C22 C -0.1529(5) 0.2932(5) 0.4437(4) 0.058(3) Uani 1 1 d . . .
H22 H -0.1859 0.3031 0.4530 0.069 Uiso 1 1 calc R . .
C23 C -0.1527(5) 0.2748(5) 0.4024(4) 0.058(3) Uani 1 1 d . . .
H23 H -0.1844 0.2731 0.3828 0.069 Uiso 1 1 calc R . .
C24 C -0.1042(5) 0.2586(5) 0.3898(3) 0.056(3) Uani 1 1 d . . .
H24 H -0.1039 0.2440 0.3618 0.067 Uiso 1 1 calc R . .
C25 C -0.0570(4) 0.2644(4) 0.4191(3) 0.044(2) Uani 1 1 d . . .
C26 C -0.0014(5) 0.2514(4) 0.4075(3) 0.043(2) Uani 1 1 d . . .
C27 C 0.0051(5) 0.2284(6) 0.3671(3) 0.059(3) Uani 1 1 d . . .
H27 H -0.0282 0.2170 0.3462 0.071 Uiso 1 1 calc R . .
C28 C 0.0584(6) 0.2231(6) 0.3591(4) 0.068(3) Uani 1 1 d . . .
H28 H 0.0625 0.2071 0.3323 0.081 Uiso 1 1 calc R . .
C29 C 0.1087(5) 0.2405(5) 0.3893(3) 0.050(2) Uani 1 1 d . . .
H29 H 0.1473 0.2379 0.3831 0.060 Uiso 1 1 calc R . .
C30 C 0.0998(4) 0.2618(4) 0.4287(3) 0.035(2) Uani 1 1 d . . .
C31 C 0.0187(4) 0.1431(4) 0.5419(3) 0.041(2) Uani 1 1 d . . .
C32 C 0.1505(4) 0.2823(4) 0.4639(3) 0.0342(19) Uani 1 1 d . . .
S1 S 0.3333 0.6667 0.57002(17) 0.0526(12) Uani 1 3 d S . .
O5 O 0.2718(3) 0.6655(3) 0.5596(3) 0.068(2) Uani 1 1 d . . .
C33 C 0.3333 0.6667 0.6259(7) 0.071(6) Uani 1 3 d S . .
F1 F 0.3874(4) 0.6677(5) 0.6418(3) 0.127(3) Uani 1 1 d . . .
S2 S 0.2040(4) 0.3469(5) 0.7500 0.063(2) Uiso 0.50 2 d SPD . 1
O6 O 0.2148(8) 0.3209(8) 0.7109(3) 0.082(5) Uiso 0.50 1 d PD . 1
O7 O 0.1408(7) 0.3454(11) 0.7500 0.059(6) Uiso 0.50 2 d SPD . 1
C34 C 0.2607(13) 0.4363(6) 0.7500 0.089(12) Uiso 0.50 2 d SPD . 1
F2 F 0.3172(15) 0.4343(17) 0.7500 0.157(11) Uiso 0.50 2 d SPD . 1
F3 F 0.2583(12) 0.4637(12) 0.7115(6) 0.160(9) Uiso 0.50 1 d PD . 1
S2A S 0.2180(5) 0.3874(6) 0.7500 0.081(3) Uiso 0.50 2 d SPD . 2
O6A O 0.2387(10) 0.3701(10) 0.7109(4) 0.101(6) Uiso 0.50 1 d PD . 2
O7A O 0.1522(8) 0.3802(16) 0.7500 0.108(10) Uiso 0.50 2 d SPD . 2
C34A C 0.2584(16) 0.4777(6) 0.7500 0.115(15) Uiso 0.50 2 d SPD . 2
F2A F 0.3201(16) 0.4903(17) 0.7500 0.166(12) Uiso 0.50 2 d SPD . 2
F3A F 0.2430(10) 0.4951(11) 0.7150(6) 0.148(8) Uiso 0.50 1 d PD . 2
S3 S 0.3333 0.6667 0.3732(3) 0.117(2) Uiso 1 3 d SD . .
O8 O 0.2718(8) 0.6081(9) 0.3598(8) 0.249(12) Uiso 0.67 1 d PD . .
O9 O 0.3333 0.6667 0.4188(3) 0.171(9) Uiso 1 3 d SD . .
S4 S 0.060(2) 0.041(2) 0.7500 0.270(18) Uiso 0.33 2 d SP . .
C35 C 0.0000 0.0000 0.7074(16) 0.098(15) Uiso 0.50 3 d SP . .
S5 S 0.3333 0.6667 0.2960(9) 0.106(9) Uiso 0.25 3 d SP . .
S6 S 0.203(2) 0.422(2) 0.3406(14) 0.085(12) Uiso 0.08 1 d P . .
N7 N 0.2607(16) 0.3176(16) 0.3193(10) 0.061(9) Uiso 0.25 1 d PD . 2
C36 C 0.226(3) 0.281(3) 0.2916(14) 0.110(19) Uiso 0.25 1 d PD . 2
C37 C 0.203(3) 0.241(2) 0.2500 0.15(2) Uiso 0.50 2 d SPD . 2
N8 N 0.1669(19) 0.189(2) 0.7500 0.155(16) Uiso 0.50 2 d SPD A 3
C38 C 0.225(2) 0.212(2) 0.7500 0.133(17) Uiso 0.50 2 d SPD A 3
C39 C 0.2986(19) 0.259(2) 0.7500 0.112(16) Uiso 0.50 2 d SPD A 3
N9 N 0.0505(15) 0.4009(15) 0.3405(11) 0.102(10) Uiso 0.38 1 d PD B 4
C40 C 0.012(2) 0.420(3) 0.3342(18) 0.16(2) Uiso 0.38 1 d PD B 4
C41 C -0.0481(17) 0.4285(19) 0.3349(12) 0.097(12) Uiso 0.38 1 d PD B 4
N10 N -0.045(3) 0.460(3) 0.4252(9) 0.163(19) Uiso 0.38 1 d PD C 5
C42 C -0.0349(19) 0.469(2) 0.4619(8) 0.084(12) Uiso 0.38 1 d PD C 5
C43 C 0.0000 0.5000 0.5000 0.081(8) Uiso 0.75 2 d SPD . 5
N11 N 0.513(3) 0.382(3) 0.2500 0.14(2) Uiso 0.33 2 d SPD D 6
C44 C 0.461(3) 0.378(3) 0.2500 0.096(19) Uiso 0.33 2 d SPD D 6
C45 C 0.400(2) 0.381(3) 0.2500 0.089(17) Uiso 0.33 2 d SPD D 6
N12 N -0.0122(15) 0.4861(15) 0.4775(9) 0.034(6) Uiso 0.25 1 d PD . 7
C46 C -0.025(4) 0.470(4) 0.4416(12) 0.11(2) Uiso 0.25 1 d PD E 7
C47 C -0.038(3) 0.451(3) 0.3958(11) 0.082(15) Uiso 0.25 1 d PD E 7

loop_
_atom_site_aniso_label
_atom_site_aniso_U_11
_atom_site_aniso_U_22
_atom_site_aniso_U_33
_atom_site_aniso_U_23
_atom_site_aniso_U_13
_atom_site_aniso_U_12
Eu1 0.0273(2) 0.0281(2) 0.0393(3) -0.00400(19) -0.00312(19) 0.01342(19)
Eu2 0.0282(3) 0.0282(3) 0.0597(7) 0.000 0.000 0.01408(17)
O1 0.060(4) 0.036(4) 0.077(5) -0.004(3) 0.004(4) 0.030(3)
O2 0.053(4) 0.035(3) 0.054(4) -0.009(3) -0.005(3) 0.025(3)
O3 0.033(3) 0.044(4) 0.052(4) -0.001(3) 0.002(3) 0.022(3)
O4 0.031(3) 0.046(4) 0.046(4) -0.011(3) -0.010(3) 0.021(3)
N1 0.033(4) 0.031(4) 0.044(5) -0.001(3) -0.003(3) 0.016(3)
N2 0.031(4) 0.027(4) 0.048(5) -0.007(3) -0.005(3) 0.014(3)
N3 0.040(4) 0.034(4) 0.043(5) -0.002(4) 0.001(4) 0.019(3)
N4 0.031(4) 0.035(4) 0.067(6) -0.010(4) 0.004(4) 0.015(3)
N5 0.027(4) 0.031(4) 0.053(5) 0.005(4) 0.000(3) 0.013(3)
N6 0.026(4) 0.034(4) 0.043(5) -0.004(3) -0.006(3) 0.014(3)
C1 0.031(5) 0.031(5) 0.054(6) 0.000(4) -0.007(4) 0.012(4)
C2 0.070(7) 0.041(6) 0.071(8) 0.006(6) -0.010(6) 0.029(5)
C3 0.089(9) 0.069(8) 0.061(8) 0.012(7) -0.012(7) 0.033(7)
C4 0.068(7) 0.056(7) 0.045(7) -0.002(5) -0.008(5) 0.023(6)
C5 0.042(5) 0.044(6) 0.049(6) 0.004(5) -0.004(5) 0.018(5)
C6 0.038(5) 0.040(5) 0.053(6) -0.013(5) -0.007(4) 0.020(4)
C7 0.068(7) 0.052(6) 0.048(7) -0.018(5) -0.010(5) 0.027(6)
C8 0.075(8) 0.072(8) 0.049(7) -0.030(6) -0.012(6) 0.038(7)
C9 0.054(6) 0.034(5) 0.061(8) -0.020(5) -0.011(5) 0.011(5)
C10 0.033(5) 0.034(5) 0.051(6) -0.006(4) -0.005(4) 0.017(4)
C11 0.031(5) 0.031(5) 0.060(6) 0.000(5) 0.002(5) 0.015(4)
C12 0.045(6) 0.042(6) 0.072(8) 0.000(5) -0.006(6) 0.011(5)
C13 0.054(7) 0.039(6) 0.087(9) 0.016(6) 0.010(6) 0.015(5)
C14 0.063(7) 0.047(6) 0.068(8) 0.016(6) 0.016(6) 0.026(6)
C15 0.054(6) 0.036(5) 0.061(7) 0.004(5) 0.002(5) 0.023(5)
C16 0.044(6) 0.066(7) 0.079(8) -0.021(6) 0.003(6) 0.028(6)
C17 0.087(10) 0.098(10) 0.068(8) -0.015(7) 0.014(7) 0.057(8)
C18 0.075(9) 0.138(13) 0.113(12) 0.005(10) 0.018(9) 0.084(10)
C19 0.057(7) 0.091(9) 0.083(9) 0.000(8) 0.010(7) 0.046(7)
C20 0.037(5) 0.037(5) 0.071(7) 0.004(5) 0.007(5) 0.023(4)
C21 0.023(4) 0.033(5) 0.076(8) 0.009(5) 0.004(4) 0.015(4)
C22 0.034(5) 0.048(6) 0.093(9) 0.009(6) -0.014(6) 0.023(5)
C23 0.047(6) 0.060(7) 0.071(8) 0.002(6) -0.019(6) 0.031(5)
C24 0.045(6) 0.064(7) 0.054(7) -0.003(5) -0.024(5) 0.025(5)
C25 0.034(5) 0.040(5) 0.058(7) 0.009(5) -0.004(5) 0.018(4)
C26 0.042(5) 0.039(5) 0.048(6) -0.001(5) -0.004(5) 0.021(4)
C27 0.057(7) 0.074(8) 0.051(7) -0.010(6) -0.016(5) 0.035(6)
C28 0.074(8) 0.090(9) 0.044(7) -0.015(6) 0.000(6) 0.045(7)
C29 0.051(6) 0.066(7) 0.045(6) 0.001(5) -0.001(5) 0.038(6)
C30 0.037(5) 0.032(4) 0.039(5) 0.001(4) 0.000(4) 0.020(4)
C31 0.031(5) 0.031(5) 0.066(7) 0.006(5) 0.005(5) 0.018(4)
C32 0.033(5) 0.034(5) 0.040(5) -0.006(4) -0.005(4) 0.020(4)
S1 0.0344(13) 0.0344(13) 0.089(4) 0.000 0.000 0.0172(7)
O5 0.042(4) 0.060(4) 0.108(6) -0.003(4) -0.011(4) 0.030(4)
C33 0.078(9) 0.078(9) 0.058(14) 0.000 0.000 0.039(5)
F1 0.122(7) 0.170(8) 0.106(6) -0.014(6) -0.035(6) 0.086(7)

loop_
_atom_type_symbol
_atom_type_description
_atom_type_scat_dispersion_real
_atom_type_scat_dispersion_imag
_atom_type_scat_source
C C 0.0033 0.0016 'International Tables Vol C Tables 4.2.6.8 and 6.1.1.4'
H H 0.0000 0.0000 'International Tables Vol C Tables 4.2.6.8 and 6.1.1.4'
N N 0.0061 0.0033 'International Tables Vol C Tables 4.2.6.8 and 6.1.1.4'
O O 0.0106 0.0060 'International Tables Vol C Tables 4.2.6.8 and 6.1.1.4'
Eu Eu -0.1578 3.6682 'International Tables Vol C Tables 4.2.6.8 and 6.1.1.4'
S S 0.1246 0.1234 'International Tables Vol C Tables 4.2.6.8 and 6.1.1.4'
F F 0.0171 0.0103 'International Tables Vol C Tables 4.2.6.8 and 6.1.1.4'

loop_
_geom_angle_atom_site_label_1
_geom_angle_atom_site_label_2
_geom_angle_atom_site_label_3
_geom_angle
_geom_angle_site_symmetry_1
_geom_angle_site_symmetry_3
O3 Eu1 O4 142.0(2) 9_556 .
O3 Eu1 O2 70.2(2) 9_556 .
O4 Eu1 O2 74.3(2) . .
O3 Eu1 N6 115.2(2) 9_556 .
O4 Eu1 N6 64.9(2) . .
O2 Eu1 N6 73.2(2) . .
O3 Eu1 N1 74.3(2) 9_556 .
O4 Eu1 N1 79.0(2) . .
O2 Eu1 N1 65.0(2) . .
N6 Eu1 N1 130.6(2) . .
O3 Eu1 N2 111.1(2) 9_556 .
O4 Eu1 N2 78.2(2) . .
O2 Eu1 N2 123.6(2) . .
N6 Eu1 N2 133.7(2) . .
N1 Eu1 N2 62.0(2) . .
O3 Eu1 N5 77.8(2) 9_556 .
O4 Eu1 N5 125.3(2) . .
O2 Eu1 N5 105.3(2) . .
N6 Eu1 N5 63.1(2) . .
N1 Eu1 N5 152.0(2) . .
N2 Eu1 N5 130.6(2) . .
O3 Eu1 N3 142.0(2) 9_556 .
O4 Eu1 N3 75.7(2) . .
O2 Eu1 N3 146.1(2) . .
N6 Eu1 N3 80.2(2) . .
N1 Eu1 N3 123.5(2) . .
N2 Eu1 N3 63.7(2) . .
N5 Eu1 N3 79.9(2) . .
O3 Eu1 N4 66.3(2) 9_556 .
O4 Eu1 N4 148.4(2) . .
O2 Eu1 N4 136.4(2) . .
N6 Eu1 N4 123.4(2) . .
N1 Eu1 N4 105.1(2) . .
N2 Eu1 N4 76.6(2) . .
N5 Eu1 N4 62.6(2) . .
N3 Eu1 N4 76.2(2) . .
O1 Eu2 O1 89.1(2) 7_556 9_556
O1 Eu2 O1 90.9(2) 7_556 3
O1 Eu2 O1 180.0(3) 9_556 3
O1 Eu2 O1 180.0(3) 7_556 .
O1 Eu2 O1 90.9(2) 9_556 .
O1 Eu2 O1 89.1(2) 3 .
O1 Eu2 O1 89.1(2) 7_556 8_556
O1 Eu2 O1 89.1(2) 9_556 8_556
O1 Eu2 O1 90.9(2) 3 8_556
O1 Eu2 O1 90.9(2) . 8_556
O1 Eu2 O1 90.9(2) 7_556 2
O1 Eu2 O1 90.9(2) 9_556 2
O1 Eu2 O1 89.1(2) 3 2
O1 Eu2 O1 89.1(2) . 2
O1 Eu2 O1 180.0(3) 8_556 2
C31 O1 Eu2 141.4(6) . .
C31 O2 Eu1 121.7(5) . .
C32 O3 Eu1 144.4(6) . 8_556
C32 O4 Eu1 122.8(5) . .
C1 N1 C5 119.0(8) . .
C1 N1 Eu1 118.0(6) . .
C5 N1 Eu1 122.5(5) . .
C10 N2 C6 118.4(8) . .
C10 N2 Eu1 119.7(6) . .
C6 N2 Eu1 120.2(5) . .
C15 N3 C11 117.7(8) . .
C15 N3 Eu1 122.2(6) . .
C11 N3 Eu1 119.0(6) . .
C16 N4 C20 117.6(8) . .
C16 N4 Eu1 120.9(7) . .
C20 N4 Eu1 117.4(6) . .
C21 N5 C25 118.8(8) . .
C21 N5 Eu1 120.7(6) . .
C25 N5 Eu1 120.3(5) . .
C30 N6 C26 119.3(8) . .
C30 N6 Eu1 117.0(6) . .
C26 N6 Eu1 123.0(6) . .
N1 C1 C2 123.0(9) . .
N1 C1 C31 113.7(8) . .
C2 C1 C31 123.2(8) . .
C1 C2 C3 118.4(9) . .
C4 C3 C2 119.1(10) . .
C5 C4 C3 119.4(10) . .
C4 C5 N1 121.2(9) . .
C4 C5 C6 124.2(9) . .
N1 C5 C6 114.5(8) . .
N2 C6 C7 123.2(9) . .
N2 C6 C5 115.2(8) . .
C7 C6 C5 121.6(9) . .
C6 C7 C8 116.8(10) . .
C9 C8 C7 121.2(10) . .
C8 C9 C10 119.6(9) . .
N2 C10 C9 120.5(9) . .
N2 C10 C11 116.7(8) . .
C9 C10 C11 122.8(8) . .
N3 C11 C12 122.6(9) . .
N3 C11 C10 117.2(7) . .
C12 C11 C10 120.2(9) . .
C13 C12 C11 119.1(10) . .
C14 C13 C12 118.9(10) . .
C13 C14 C15 119.1(11) . .
N3 C15 C14 122.6(10) . .
N4 C16 C17 121.8(11) . .
C18 C17 C16 119.0(12) . .
C17 C18 C19 119.6(12) . .
C18 C19 C20 119.4(12) . .
N4 C20 C19 122.5(11) . .
N4 C20 C21 117.8(8) . .
C19 C20 C21 119.7(10) . .
N5 C21 C22 121.4(10) . .
N5 C21 C20 117.2(8) . .
C22 C21 C20 121.3(9) . .
C23 C22 C21 119.9(10) . .
C22 C23 C24 118.7(10) . .
C25 C24 C23 118.7(10) . .
N5 C25 C24 122.3(9) . .
N5 C25 C26 115.6(8) . .
C24 C25 C26 122.0(10) . .
N6 C26 C27 120.5(8) . .
N6 C26 C25 115.8(8) . .
C27 C26 C25 123.7(9) . .
C28 C27 C26 119.0(10) . .
C27 C28 C29 121.7(10) . .
C30 C29 C28 117.4(9) . .
N6 C30 C29 122.2(8) . .
N6 C30 C32 115.2(8) . .
C29 C30 C32 122.7(8) . .
O2 C31 O1 124.9(9) . .
O2 C31 C1 120.0(8) . .
O1 C31 C1 115.2(8) . .
O4 C32 O3 126.6(8) . .
O4 C32 C30 116.9(7) . .
O3 C32 C30 116.5(8) . .
O5 S1 O5 115.0(3) . 3_565
O5 S1 O5 115.0(3) . 2_665
O5 S1 O5 115.0(3) 3_565 2_665
O5 S1 C33 103.1(4) . .
O5 S1 C33 103.1(4) 3_565 .
O5 S1 C33 103.1(4) 2_665 .
F1 C33 F1 106.7(11) 2_665 3_565
F1 C33 F1 106.7(11) 2_665 .
F1 C33 F1 106.7(11) 3_565 .
F1 C33 S1 112.1(10) 2_665 .
F1 C33 S1 112.1(10) 3_565 .
F1 C33 S1 112.1(10) . .
O7 S2 O6 111.9(9) . .
O7 S2 O6 111.9(9) . 10_557
O6 S2 O6 116.8(15) . 10_557
O7 S2 C34 100.0(15) . .
O6 S2 C34 107.3(9) . .
O6 S2 C34 107.3(9) 10_557 .
F2 C34 F3 106.3(18) . 10_557
F2 C34 F3 106.3(18) . .
F3 C34 F3 123(3) 10_557 .
F2 C34 S2 97(2) . .
F3 C34 S2 110.6(12) 10_557 .
F3 C34 S2 110.6(12) . .
O7A S2A O6A 116.2(10) . 10_557
O7A S2A O6A 116.2(10) . .
O6A S2A O6A 116.6(17) 10_557 .
O7A S2A C34A 92.3(18) . .
O6A S2A C34A 105.5(12) 10_557 .
O6A S2A C34A 105.5(12) . .
F3A C34A F3A 118(3) . 10_557
F3A C34A F2A 111.9(19) . .
F3A C34A F2A 111.9(19) 10_557 .
F3A C34A S2A 107.3(14) . .
F3A C34A S2A 107.3(14) 10_557 .
F2A C34A S2A 98(2) . .
O9 S3 O8 106.9(12) . 3_565
O9 S3 O8 106.9(12) . .
O8 S3 O8 112.0(11) 3_565 .
O9 S3 O8 106.9(12) . 2_665
O8 S3 O8 112.0(11) 3_565 2_665
O8 S3 O8 112.0(11) . 2_665
O9 S3 S5 180.000(9) . .
O8 S3 S5 73.1(12) 3_565 .
O8 S3 S5 73.1(12) . .
O8 S3 S5 73.1(12) 2_665 .
N7 C36 C37 162(6) . .
N8 C38 C39 165(6) . .
N9 C40 C41 163(5) . .
N10 C42 C43 158(4) . .
N11 C44 C45 175(7) . .
N12 C46 C47 178(8) . .

loop_
_geom_bond_atom_site_label_1
_geom_bond_atom_site_label_2
_geom_bond_distance
_geom_bond_site_symmetry_2
Eu1 O3 2.387(6) 9_556
Eu1 O4 2.394(6) .
Eu1 O2 2.420(6) .
Eu1 N6 2.502(8) .
Eu1 N1 2.529(7) .
Eu1 N2 2.576(7) .
Eu1 N5 2.603(7) .
Eu1 N3 2.604(7) .
Eu1 N4 2.646(7) .
Eu2 O1 2.272(6) 7_556
Eu2 O1 2.272(6) 9_556
Eu2 O1 2.272(6) 3
Eu2 O1 2.272(6) .
Eu2 O1 2.272(6) 8_556
Eu2 O1 2.272(6) 2
O1 C31 1.276(10) .
O2 C31 1.242(10) .
O3 C32 1.253(9) .
O3 Eu1 2.387(6) 8_556
O4 C32 1.248(10) .
N1 C1 1.328(10) .
N1 C5 1.367(11) .
N2 C10 1.339(10) .
N2 C6 1.347(11) .
N3 C15 1.334(12) .
N3 C11 1.344(11) .
N4 C16 1.331(12) .
N4 C20 1.338(11) .
N5 C21 1.338(10) .
N5 C25 1.345(11) .
N6 C30 1.329(10) .
N6 C26 1.353(11) .
C1 C2 1.365(12) .
C1 C31 1.501(13) .
C2 C3 1.391(14) .
C3 C4 1.389(14) .
C4 C5 1.362(13) .
C5 C6 1.489(12) .
C6 C7 1.376(12) .
C7 C8 1.390(14) .
C8 C9 1.322(14) .
C9 C10 1.414(12) .
C10 C11 1.479(13) .
C11 C12 1.394(12) .
C12 C13 1.376(14) .
C13 C14 1.366(14) .
C14 C15 1.404(12) .
C16 C17 1.422(14) .
C17 C18 1.330(16) .
C18 C19 1.365(17) .
C19 C20 1.379(13) .
C20 C21 1.477(14) .
C21 C22 1.391(12) .
C22 C23 1.360(15) .
C23 C24 1.396(14) .
C24 C25 1.376(12) .
C25 C26 1.498(12) .
C26 C27 1.405(14) .
C27 C28 1.315(13) .
C28 C29 1.389(13) .
C29 C30 1.380(12) .
C30 C32 1.499(11) .
S1 O5 1.438(6) .
S1 O5 1.438(6) 3_565
S1 O5 1.438(6) 2_665
S1 C33 1.75(2) .
C33 F1 1.328(10) 2_665
C33 F1 1.328(10) 3_565
C33 F1 1.328(10) .
S2 O7 1.436(5) .
S2 O6 1.440(5) .
S2 O6 1.440(5) 10_557
S2 C34 1.802(5) .
C34 F2 1.324(19) .
C34 F3 1.373(16) 10_557
C34 F3 1.373(16) .
S2A O7A 1.438(5) .
S2A O6A 1.441(5) 10_557
S2A O6A 1.441(5) .
S2A C34A 1.801(5) .
C34A F3A 1.277(16) .
C34A F3A 1.277(16) 10_557
C34A F2A 1.297(19) .
S3 O9 1.429(5) .
S3 O8 1.444(5) 3_565
S3 O8 1.444(5) .
S3 O8 1.444(5) 2_665
S4 C35 1.80(4) .
C35 S4 1.80(4) 2
C35 S4 1.80(4) 3
N7 C36 1.194(18) .
C36 C37 1.531(18) .
N8 C38 1.171(18) .
C38 C39 1.475(19) .
N9 C40 1.187(18) .
C40 C41 1.489(18) .
N10 C42 1.170(19) .
C42 C43 1.418(18) .
N11 C44 1.155(19) .
C44 C45 1.449(19) .
N12 C46 1.177(19) .
C46 C47 1.485(19) .
